data_4037571
loop_
_publ_author_name
'Modha, Sachin G.'
'P\"othig, Alexander'
'Dreuw, Andreas'
'Bach, Thorsten'

_publ_section_title
;
 [6\p] Photocyclization to cis-Hexahydrocarbazol-4-ones: Substrate
 Modification, Mechanism, and Scope.
;
_journal_issue 3
_journal_name_full 'The Journal of organic chemistry'
_journal_page_first 1139
_journal_page_last 1153
_journal_paper_doi 10.1021/acs.joc.8b03144
_journal_volume 84
_journal_year 2019
_chemical_compound_source 'see text'
_chemical_formula_moiety 'C14 H15 N O3'
_chemical_formula_sum 'C14 H15 N O3'
_chemical_formula_weight 245.27
_space_group_IT_number 14
_space_group_name_Hall '-P 2ybc'
_space_group_name_H-M_alt 'P 1 21/c 1'
_symmetry_cell_setting monoclinic
_symmetry_Int_Tables_number 14
_symmetry_space_group_name_Hall '-P 2ybc'
_symmetry_space_group_name_H-M 'P 1 21/c 1'
_atom_sites_solution_hydrogens geom
_cell_angle_alpha 90
_cell_angle_beta 112.182(2)
_cell_angle_gamma 90
_cell_formula_units_Z 4
_cell_length_a 9.3380(4)
_cell_length_b 15.7753(7)
_cell_length_c 8.6495(4)
_cell_measurement_reflns_used 9923
_cell_measurement_temperature 100
_cell_measurement_theta_max 28.3167
_cell_measurement_theta_min 2.6862
_cell_volume 1179.85(9)
_computing_cell_refinement 'SAINT (Bruker, 2015)'
_computing_data_collection 'APEX III Control Software (Bruker, 2015)'
_computing_data_reduction 'SAINT (Bruker, 2015)'
_computing_molecular_graphics 'PLATON (Spek, 2011)'
_computing_publication_material 'PLATON (Spek, 2011), enCIFer (Allen, 2014)'
_computing_structure_refinement 'SHELXL2014 (Sheldrick, 2014), SHELXLE (Huebschle, 2011)'
_computing_structure_solution 'SHELXS97 (Sheldrick, 1997)'
_diffrn_ambient_temperature 100
_diffrn_detector ' CMOS plate '
_diffrn_detector_area_resol_mean 16
_diffrn_measured_fraction_theta_full 1.000
_diffrn_measured_fraction_theta_max 1.000
_diffrn_measurement_device ' \k-geometry diffractometer '
_diffrn_measurement_device_type ' Bruker Photon CMOS '
_diffrn_measurement_method ' phi- and omega-rotation '
_diffrn_radiation_monochromator 'HELIOS optic'
_diffrn_radiation_probe x-ray
_diffrn_radiation_source 'IMS microsource'
_diffrn_radiation_type MoK\a
_diffrn_radiation_wavelength 0.71073
_diffrn_reflns_av_R_equivalents 0.0318
_diffrn_reflns_av_unetI/netI 0.0126
_diffrn_reflns_limit_h_max 11
_diffrn_reflns_limit_h_min -11
_diffrn_reflns_limit_k_max 18
_diffrn_reflns_limit_k_min -18
_diffrn_reflns_limit_l_max 10
_diffrn_reflns_limit_l_min -10
_diffrn_reflns_number 28281
_diffrn_reflns_reduction_process
;
;
_diffrn_reflns_theta_full 25.02
_diffrn_reflns_theta_max 25.02
_diffrn_reflns_theta_min 2.36
_exptl_absorpt_coefficient_mu 0.097
_exptl_absorpt_correction_T_max 0.7457
_exptl_absorpt_correction_T_min 0.7253
_exptl_absorpt_correction_type multi-scan
_exptl_absorpt_process_details 'SADABS 2014/5, Bruker, 2014'
_exptl_crystal_colour 'clear colourless'
_exptl_crystal_density_diffrn 1.381
_exptl_crystal_density_method 'Not Measured'
_exptl_crystal_description block
_exptl_crystal_F_000 520
_exptl_crystal_size_max 0.515
_exptl_crystal_size_mid 0.228
_exptl_crystal_size_min 0.208
_refine_diff_density_max 0.274
_refine_diff_density_min -0.204
_refine_diff_density_rms 0.039
_refine_ls_extinction_coef 0.0266(18)
_refine_ls_extinction_expression FC^*^=KFC[1+0.001XFC^2^\L^3^/SIN(2\Q)]^-1/4^
_refine_ls_extinction_method 'shelxl-2014/7 (sheldrick 2014'
_refine_ls_goodness_of_fit_ref 1.074
_refine_ls_hydrogen_treatment constr
_refine_ls_matrix_type full
_refine_ls_number_parameters 165
_refine_ls_number_reflns 2081
_refine_ls_number_restraints 0
_refine_ls_restrained_S_all 1.074
_refine_ls_R_factor_all 0.0365
_refine_ls_R_factor_gt 0.0318
_refine_ls_shift/su_max 0.000
_refine_ls_shift/su_mean 0.000
_refine_ls_structure_factor_coef Fsqd
_refine_ls_weighting_details 'W=1/[\S^2^(FO^2^)+(0.0298P)^2^+0.6920P] WHERE P=(FO^2^+2FC^2^)/3'
_refine_ls_weighting_scheme calc
_refine_ls_wR_factor_gt 0.0751
_refine_ls_wR_factor_ref 0.0783
_reflns_number_gt 1861
_reflns_number_total 2081
_reflns_threshold_expression I>2\s(I)
_cod_data_source_file jo8b03144_si_002.cif
_cod_data_source_block compound8a
_cod_original_cell_volume 1179.86(9)
_cod_original_sg_symbol_H-M 'P 21/c'
_cod_database_code 4037571

loop_
_space_group_symop_id
_space_group_symop_operation_xyz
1 x,y,z
2 -x,1/2+y,1/2-z
3 -x,-y,-z
4 x,1/2-y,1/2+z

loop_
_atom_site_aniso_label
_atom_site_aniso_U_11
_atom_site_aniso_U_22
_atom_site_aniso_U_33
_atom_site_aniso_U_23
_atom_site_aniso_U_13
_atom_site_aniso_U_12
O10 0.0158(5) 0.0258(5) 0.0175(5) -0.0024(4) 0.0036(4) -0.0067(4)
O12 0.0129(5) 0.0218(5) 0.0184(5) 0.0003(4) 0.0073(4) -0.0026(4)
O13 0.0122(5) 0.0253(5) 0.0116(5) -0.0020(4) 0.0032(4) -0.0028(4)
N9 0.0112(5) 0.0181(6) 0.0113(5) 0.0002(4) 0.0055(4) -0.0004(4)
C1 0.0160(7) 0.0177(7) 0.0211(7) -0.0051(5) 0.0073(6) -0.0017(5)
C2 0.0166(7) 0.0199(7) 0.0200(7) -0.0021(6) 0.0095(6) 0.0023(5)
C3 0.0123(7) 0.0216(7) 0.0202(7) 0.0016(6) 0.0073(6) 0.0021(5)
C4 0.0140(7) 0.0194(7) 0.0104(6) 0.0037(5) 0.0059(5) -0.0029(5)
C4A 0.0133(6) 0.0119(6) 0.0123(6) 0.0004(5) 0.0053(5) 0.0000(5)
C4B 0.0141(6) 0.0103(6) 0.0144(6) 0.0005(5) 0.0071(5) 0.0013(5)
C5 0.0168(7) 0.0150(6) 0.0155(6) -0.0014(5) 0.0052(5) -0.0016(5)
C6 0.0253(8) 0.0189(7) 0.0120(6) -0.0013(5) 0.0074(6) 0.0005(6)
C7 0.0231(7) 0.0193(7) 0.0165(7) 0.0025(5) 0.0123(6) 0.0026(6)
C8 0.0143(6) 0.0170(7) 0.0175(7) 0.0026(5) 0.0076(5) 0.0015(5)
C8A 0.0147(6) 0.0108(6) 0.0119(6) 0.0008(5) 0.0048(5) 0.0025(5)
C9A 0.0106(6) 0.0180(7) 0.0124(6) -0.0003(5) 0.0057(5) -0.0010(5)
C11 0.0141(7) 0.0109(6) 0.0136(6) 0.0015(5) 0.0052(5) 0.0016(5)
C14 0.0135(7) 0.0241(7) 0.0153(7) -0.0024(5) 0.0007(5) -0.0035(5)

loop_
_atom_site_label
_atom_site_type_symbol
_atom_site_thermal_displace_type
_atom_site_fract_x
_atom_site_fract_y
_atom_site_fract_z
_atom_site_occupancy
_atom_site_U_iso_or_equiv
_atom_site_calc_flag
_atom_site_refinement_flags
O10 O Uani -0.04929(10) 0.52784(6) 0.30667(11) 1.000 0.0205(3) d .
O12 O Uani 0.72476(10) 0.64778(6) 0.63334(11) 1.000 0.0173(3) d .
O13 O Uani 0.61317(10) 0.64207(6) 0.82545(11) 1.000 0.0168(3) d .
N9 N Uani 0.46963(12) 0.61387(7) 0.56035(13) 1.000 0.0132(3) d .
C1 C Uani 0.27040(15) 0.69598(9) 0.61965(17) 1.000 0.0182(4) d .
C2 C Uani 0.10714(15) 0.69233(9) 0.61890(17) 1.000 0.0181(4) d .
C3 C Uani -0.00504(15) 0.65901(9) 0.45165(17) 1.000 0.0177(4) d .
C4 C Uani 0.04478(15) 0.57703(8) 0.39864(15) 1.000 0.0142(4) d .
C4A C Uani 0.21613(14) 0.55630(8) 0.45506(15) 1.000 0.0124(3) d .
C4B C Uani 0.27708(15) 0.57151(8) 0.31753(16) 1.000 0.0124(3) d .
C5 C Uani 0.20898(16) 0.55422(8) 0.14881(16) 1.000 0.0160(4) d .
C6 C Uani 0.29442(16) 0.56616(9) 0.04867(16) 1.000 0.0186(4) d .
C7 C Uani 0.44535(16) 0.59535(9) 0.11868(17) 1.000 0.0182(4) d .
C8 C Uani 0.51486(15) 0.61414(8) 0.28852(16) 1.000 0.0158(4) d .
C8A C Uani 0.42835(15) 0.60174(8) 0.38677(15) 1.000 0.0125(3) d .
C9A C Uani 0.32973(14) 0.60758(8) 0.60318(16) 1.000 0.0133(4) d .
C11 C Uani 0.61283(15) 0.63587(8) 0.66972(16) 1.000 0.0129(4) d .
C14 C Uani 0.76031(15) 0.66019(9) 0.95705(17) 1.000 0.0190(4) d .
H1A H Uiso 0.34040 0.72230 0.72500 1.000 0.0220 c RU
H1B H Uiso 0.27080 0.73190 0.52590 1.000 0.0220 c RU
H2A H Uiso 0.07480 0.74970 0.63890 1.000 0.0220 c RU
H2B H Uiso 0.10540 0.65470 0.70980 1.000 0.0220 c RU
H3A H Uiso -0.10750 0.65070 0.45860 1.000 0.0210 c RU
H3B H Uiso -0.01700 0.70230 0.36490 1.000 0.0210 c RU
H4A H Uiso 0.23000 0.49480 0.48540 1.000 0.0150 c RU
H5 H Uiso 0.10530 0.53440 0.10160 1.000 0.0190 c RU
H6 H Uiso 0.24920 0.55430 -0.06750 1.000 0.0220 c RU
H7 H Uiso 0.50280 0.60280 0.04950 1.000 0.0220 c RU
H8 H Uiso 0.61800 0.63470 0.33550 1.000 0.0190 c RU
H9A H Uiso 0.35440 0.57530 0.70970 1.000 0.0160 c RU
H14A H Uiso 0.84310 0.65360 0.91440 1.000 0.0280 c RU
H14B H Uiso 0.77750 0.62080 1.05000 1.000 0.0280 c RU
H14C H Uiso 0.76020 0.71850 0.99620 1.000 0.0280 c RU

loop_
_atom_type_symbol
_atom_type_description
_atom_type_scat_dispersion_real
_atom_type_scat_dispersion_imag
_atom_type_scat_source
C C 0.0033 0.0016 ' International Tables Vol C Tables 4.2.6.8 and 6.1.1.4'
H H 0.0000 0.0000 ' International Tables Vol C Tables 4.2.6.8 and 6.1.1.4'
N N 0.0061 0.0033 ' International Tables Vol C Tables 4.2.6.8 and 6.1.1.4'
O O 0.0106 0.0060 ' International Tables Vol C Tables 4.2.6.8 and 6.1.1.4'

loop_
_geom_angle_atom_site_label_1
_geom_angle_atom_site_label_2
_geom_angle_atom_site_label_3
_geom_angle
_geom_angle_publ_flag
C11 O13 C14 116.38(11) yes
C8A N9 C9A 109.98(11) yes
C8A N9 C11 125.11(12) yes
C9A N9 C11 124.65(11) yes
C2 C1 C9A 111.28(12) no
C1 C2 C3 110.20(12) no
C2 C3 C4 113.91(12) no
O10 C4 C3 121.21(13) yes
O10 C4 C4A 119.01(12) yes
C3 C4 C4A 119.74(11) no
C4 C4A C4B 111.99(10) no
C4 C4A C9A 117.53(11) no
C4B C4A C9A 102.91(11) no
C4A C4B C5 129.57(13) no
C4A C4B C8A 109.64(11) no
C5 C4B C8A 120.61(13) no
C4B C5 C6 119.11(14) no
C5 C6 C7 119.97(12) no
C6 C7 C8 121.51(14) no
C7 C8 C8A 117.85(13) no
N9 C8A C4B 109.15(12) yes
N9 C8A C8 129.89(13) yes
C4B C8A C8 120.94(12) no
N9 C9A C1 110.21(11) yes
N9 C9A C4A 102.73(10) yes
C1 C9A C4A 113.28(11) no
O12 C11 O13 124.72(12) yes
O12 C11 N9 125.16(12) yes
O13 C11 N9 110.13(12) yes
C2 C1 H1A 109.00 no
C2 C1 H1B 109.00 no
C9A C1 H1A 109.00 no
C9A C1 H1B 109.00 no
H1A C1 H1B 108.00 no
C1 C2 H2A 110.00 no
C1 C2 H2B 110.00 no
C3 C2 H2A 110.00 no
C3 C2 H2B 110.00 no
H2A C2 H2B 108.00 no
C2 C3 H3A 109.00 no
C2 C3 H3B 109.00 no
C4 C3 H3A 109.00 no
C4 C3 H3B 109.00 no
H3A C3 H3B 108.00 no
C4 C4A H4A 108.00 no
C4B C4A H4A 108.00 no
C9A C4A H4A 108.00 no
C4B C5 H5 120.00 no
C6 C5 H5 120.00 no
C5 C6 H6 120.00 no
C7 C6 H6 120.00 no
C6 C7 H7 119.00 no
C8 C7 H7 119.00 no
C7 C8 H8 121.00 no
C8A C8 H8 121.00 no
N9 C9A H9A 110.00 no
C1 C9A H9A 110.00 no
C4A C9A H9A 110.00 no
O13 C14 H14A 109.00 no
O13 C14 H14B 109.00 no
O13 C14 H14C 109.00 no
H14A C14 H14B 109.00 no
H14A C14 H14C 109.00 no
H14B C14 H14C 109.00 no

loop_
_geom_bond_atom_site_label_1
_geom_bond_atom_site_label_2
_geom_bond_distance
_geom_bond_publ_flag
O10 C4 1.2161(16) yes
O12 C11 1.2145(18) yes
O13 C11 1.3493(16) yes
O13 C14 1.4437(17) yes
N9 C8A 1.4150(16) yes
N9 C9A 1.4897(18) yes
N9 C11 1.3595(18) yes
C1 C2 1.523(2) no
C1 C9A 1.5270(19) no
C2 C3 1.524(2) no
C3 C4 1.5034(19) no
C4 C4A 1.522(2) no
C4A C4B 1.5192(19) no
C4A C9A 1.5475(18) no
C4B C5 1.3812(18) no
C4B C8A 1.394(2) no
C5 C6 1.394(2) no
C6 C7 1.386(2) no
C7 C8 1.3954(19) no
C8 C8A 1.390(2) no
C1 H1A 0.9900 no
C1 H1B 0.9900 no
C2 H2A 0.9900 no
C2 H2B 0.9900 no
C3 H3A 0.9900 no
C3 H3B 0.9900 no
C4A H4A 1.0000 no
C5 H5 0.9500 no
C6 H6 0.9500 no
C7 H7 0.9500 no
C8 H8 0.9500 no
C9A H9A 1.0000 no
C14 H14A 0.9800 no
C14 H14B 0.9800 no
C14 H14C 0.9800 no

loop_
_geom_hbond_atom_site_label_D
_geom_hbond_atom_site_label_H
_geom_hbond_atom_site_label_A
_geom_hbond_distance_DH
_geom_hbond_distance_HA
_geom_hbond_distance_DA
_geom_hbond_angle_DHA
_geom_hbond_site_symmetry_A
_geom_hbond_publ_flag
C3 H3A O12 0.9900 2.5500 3.4440(18) 149.00 1_455 yes
C4A H4A O12 1.0000 2.5700 3.4019(16) 140.00 3_666 yes
C6 H6 O10 0.9500 2.5500 3.4019(16) 149.00 3_565 yes
C7 H7 O13 0.9500 2.5900 3.5261(18) 168.00 1_554 yes
C8 H8 O12 0.9500 2.3900 2.9334(16) 116.00 . yes
C14 H14A O12 0.9800 2.2600 2.6993(16) 106.00 . yes
C14 H14C O12 0.9800 2.5000 3.4633(17) 166.00 4_565 yes

loop_
_geom_torsion_atom_site_label_1
_geom_torsion_atom_site_label_2
_geom_torsion_atom_site_label_3
_geom_torsion_atom_site_label_4
_geom_torsion
_geom_torsion_publ_flag
C14 O13 C11 O12 -3.14(18) no
C14 O13 C11 N9 176.45(11) no
C9A N9 C8A C4B -11.59(14) no
C9A N9 C8A C8 169.55(13) no
C11 N9 C8A C4B 174.10(12) no
C11 N9 C8A C8 -4.8(2) no
C8A N9 C9A C1 -99.22(12) no
C8A N9 C9A C4A 21.77(13) no
C11 N9 C9A C1 75.12(15) no
C11 N9 C9A C4A -163.89(11) no
C8A N9 C11 O12 -0.3(2) no
C8A N9 C11 O13 -179.87(11) no
C9A N9 C11 O12 -173.78(12) no
C9A N9 C11 O13 6.63(17) no
C9A C1 C2 C3 -63.86(14) no
C2 C1 C9A N9 165.44(10) no
C2 C1 C9A C4A 50.99(15) no
C1 C2 C3 C4 51.80(16) no
C2 C3 C4 O10 153.37(12) no
C2 C3 C4 C4A -29.03(17) no
O10 C4 C4A C4B 75.62(15) no
O10 C4 C4A C9A -165.56(11) no
C3 C4 C4A C4B -102.03(13) no
C3 C4 C4A C9A 16.79(17) no
C4 C4A C4B C5 -40.47(18) no
C4 C4A C4B C8A 144.48(11) no
C9A C4A C4B C5 -167.62(13) no
C9A C4A C4B C8A 17.32(14) no
C4 C4A C9A N9 -146.20(11) no
C4 C4A C9A C1 -27.33(16) no
C4B C4A C9A N9 -22.65(12) no
C4B C4A C9A C1 96.22(13) no
C4A C4B C5 C6 -173.61(13) no
C8A C4B C5 C6 1.0(2) no
C4A C4B C8A N9 -4.26(15) no
C4A C4B C8A C8 174.72(12) no
C5 C4B C8A N9 -179.83(12) no
C5 C4B C8A C8 -0.9(2) no
C4B C5 C6 C7 -0.3(2) no
C5 C6 C7 C8 -0.6(2) no
C6 C7 C8 C8A 0.7(2) no
C7 C8 C8A N9 178.74(13) no
C7 C8 C8A C4B 0.00(19) no
